data_1549983
loop_
_publ_author_name
'Wang, Junjun'
'Zhu, Yin'
'Wang, Haiyan'
'Yang, Mingdi'

_publ_contact_author
;Mingdi Yang
 Department of Chemistry, Anhui University,
and Anhui Province
Key Laboratory of Chemistry for
 Inorganic/Organic Hybrid Functionalized Materials,
 Hefei, 230601, P. R. China.
;
_publ_section_title
;
 3-Acetyl-7-(2-morpholin-4-yl-ethoxy)-chromen-2-one
;
_journal_coeditor_code HB4255
_journal_issue 9
_journal_name_full IUCrData
_journal_page_first x181327
_journal_paper_doi 10.1107/S2414314618013275
_journal_volume 3
_journal_year 2018
_chemical_formula_iupac 'C17 H19 N O5'
_chemical_formula_moiety 'C17 H19 N O5'
_chemical_formula_sum 'C17 H19 N O5'
_chemical_formula_weight 317.33
_chemical_name_systematic 3-Acetyl-7-(2-morpholin-4-yl-ethoxy)-chromen-2-one
_space_group_IT_number 14
_symmetry_cell_setting monoclinic
_symmetry_space_group_name_Hall '-P 2ybc'
_symmetry_space_group_name_H-M 'P 1 21/c 1'
_atom_sites_solution_hydrogens geom
_atom_sites_solution_primary direct
_atom_sites_solution_secondary difmap
_audit_creation_method SHELXL-97
_cell_angle_alpha 90.00
_cell_angle_beta 93.091(2)
_cell_angle_gamma 90.00
_cell_formula_units_Z 4
_cell_length_a 8.4620(14)
_cell_length_b 16.243(3)
_cell_length_c 11.477(2)
_cell_measurement_reflns_used 5468
_cell_measurement_temperature 296(2)
_cell_measurement_theta_max 27.12
_cell_measurement_theta_min 2.51
_cell_volume 1575.2(5)
_computing_cell_refinement
;
SAINT (Bruker, 2004)
;
_computing_data_collection
;
SMART (Bruker, 2004)
;
_computing_data_reduction
;
SAINT (Bruker, 2004)
;
_computing_molecular_graphics
;
SHELXTL (Sheldrick, 2008)
;
_computing_publication_material
;
SHELXTL (Sheldrick, 2008)
;
_computing_structure_refinement
;
SHELXL97 (Sheldrick, 2008)
;
_computing_structure_solution
;
SHELXS97 (Sheldrick, 2008)
;
_diffrn_ambient_temperature 296(2)
_diffrn_measured_fraction_theta_full 0.998
_diffrn_measured_fraction_theta_max 0.998
_diffrn_measurement_device_type 'Bruker SMART CCD'
_diffrn_measurement_method \w
_diffrn_radiation_monochromator graphite
_diffrn_radiation_source 'fine-focus sealed tube'
_diffrn_radiation_type MoK\a
_diffrn_radiation_wavelength 0.71073
_diffrn_reflns_av_R_equivalents 0.0378
_diffrn_reflns_av_sigmaI/netI 0.0262
_diffrn_reflns_limit_h_max 10
_diffrn_reflns_limit_h_min -10
_diffrn_reflns_limit_k_max 19
_diffrn_reflns_limit_k_min -19
_diffrn_reflns_limit_l_max 12
_diffrn_reflns_limit_l_min -13
_diffrn_reflns_number 11443
_diffrn_reflns_theta_full 25.49
_diffrn_reflns_theta_max 25.49
_diffrn_reflns_theta_min 2.17
_exptl_absorpt_coefficient_mu 0.099
_exptl_absorpt_correction_type none
_exptl_crystal_colour yellow
_exptl_crystal_density_diffrn 1.338
_exptl_crystal_density_method 'not measured'
_exptl_crystal_description block
_exptl_crystal_F_000 672
_exptl_crystal_size_max 0.2
_exptl_crystal_size_mid 0.2
_exptl_crystal_size_min 0.2
_refine_diff_density_max 0.153
_refine_diff_density_min -0.297
_refine_ls_extinction_method none
_refine_ls_goodness_of_fit_ref 1.029
_refine_ls_hydrogen_treatment mixed
_refine_ls_matrix_type full
_refine_ls_number_parameters 209
_refine_ls_number_reflns 2916
_refine_ls_number_restraints 1
_refine_ls_restrained_S_all 1.030
_refine_ls_R_factor_all 0.0507
_refine_ls_R_factor_gt 0.0433
_refine_ls_shift/su_max 0.001
_refine_ls_shift/su_mean 0.000
_refine_ls_structure_factor_coef Fsqd
_refine_ls_weighting_details 'calc w=1/[\s^2^(Fo^2^)+(0.0681P)^2^+0.2289P] where P=(Fo^2^+2Fc^2^)/3'
_refine_ls_weighting_scheme calc
_refine_ls_wR_factor_gt 0.1168
_refine_ls_wR_factor_ref 0.1232
_reflns_number_gt 2427
_reflns_number_total 2916
_reflns_threshold_expression I>2\s(I)
_cod_data_source_file hb4255sup1.cif
_cod_data_source_block I
_cod_original_sg_symbol_H-M 'P 21/c  '
_cod_database_code 1549983

loop_
_symmetry_equiv_pos_as_xyz
'x, y, z'
'-x, y+1/2, -z+1/2'
'-x, -y, -z'
'x, -y-1/2, z-1/2'

loop_
_atom_site_type_symbol
_atom_site_label
_atom_site_fract_x
_atom_site_fract_y
_atom_site_fract_z
_atom_site_U_iso_or_equiv
_atom_site_adp_type
_atom_site_calc_flag
_atom_site_refinement_flags
_atom_site_occupancy
_atom_site_symmetry_multiplicity
O O3 0.78260(11) 1.00250(6) 1.05321(8) 0.0496(3) Uani d . 1 1
C C2 0.62360(15) 1.09671(8) 1.16169(12) 0.0462(3) Uani d U 1 1
C C3 0.71768(15) 1.03229(8) 0.94956(11) 0.0420(3) Uani d . 1 1
C C4 0.60334(15) 1.09440(8) 0.94933(12) 0.0446(3) Uani d . 1 1
O O6 0.73725(13) 0.99507(6) 0.63799(8) 0.0571(3) Uani d . 1 1
C C6 0.55908(16) 1.12462(8) 1.05895(12) 0.0476(3) Uani d U 1 1
H H6 0.4822 1.1655 1.0601 0.057 Uiso calc R 1 1
C C7 0.74346(16) 1.03202(9) 1.16160(12) 0.0479(3) Uani d . 1 1
C C8 0.76948(15) 0.99760(8) 0.84890(11) 0.0449(3) Uani d . 1 1
H H8 0.8468 0.9568 0.8518 0.054 Uiso calc R 1 1
C C9 0.70248(16) 1.02551(8) 0.74304(12) 0.0466(3) Uani d . 1 1
O O1 0.81172(13) 0.99990(7) 1.24383(9) 0.0643(3) Uani d . 1 1
N N1 0.94110(13) 0.82784(7) 0.49385(10) 0.0480(3) Uani d . 1 1
O O4 0.46331(15) 1.18477(7) 1.26493(11) 0.0730(4) Uani d . 1 1
O O2 1.02784(15) 0.67139(7) 0.40415(11) 0.0727(4) Uani d . 1 1
C C14 0.54063(18) 1.12231(9) 0.84065(13) 0.0535(4) Uani d . 1 1
H H14 0.4653 1.1640 0.8375 0.064 Uiso calc R 1 1
C C15 0.56956(17) 1.13410(9) 1.27201(13) 0.0541(4) Uani d . 1 1
C C16 0.58914(18) 1.08882(9) 0.73952(13) 0.0558(4) Uani d . 1 1
H H16 0.5470 1.1080 0.6680 0.067 Uiso calc R 1 1
C C17 0.84068(16) 0.92492(9) 0.63441(12) 0.0508(3) Uani d . 1 1
H H17A 0.8035 0.8809 0.6830 0.061 Uiso calc R 1 1
H H17B 0.9473 0.9397 0.6619 0.061 Uiso calc R 1 1
C C18 0.83778(18) 0.89834(10) 0.50911(12) 0.0559(4) Uani d . 1 1
H H18A 0.7304 0.8840 0.4830 0.067 Uiso calc R 1 1
H H18B 0.8716 0.9437 0.4615 0.067 Uiso calc R 1 1
C C19 0.8765(2) 0.75130(9) 0.53613(15) 0.0635(4) Uani d . 1 1
H H19A 0.7783 0.7386 0.4923 0.076 Uiso calc R 1 1
H H19B 0.8538 0.7571 0.6177 0.076 Uiso calc R 1 1
C C20 0.6433(2) 1.11053(14) 1.38787(15) 0.0812(6) Uani d . 1 1
H H20A 0.5949 1.1412 1.4479 0.122 Uiso calc R 1 1
H H20B 0.7545 1.1225 1.3899 0.122 Uiso calc R 1 1
H H20C 0.6281 1.0527 1.4005 0.122 Uiso calc R 1 1
C C21 0.9933(2) 0.68219(10) 0.52273(17) 0.0733(5) Uani d . 1 1
H H21A 1.0902 0.6944 0.5685 0.088 Uiso calc R 1 1
H H21B 0.9498 0.6315 0.5523 0.088 Uiso calc R 1 1
C C22 0.9760(2) 0.81673(11) 0.37205(15) 0.0721(5) Uani d . 1 1
H H22A 1.0234 0.8665 0.3429 0.087 Uiso calc R 1 1
H H22B 0.8787 0.8063 0.3258 0.087 Uiso calc R 1 1
C C23 1.0882(2) 0.74535(11) 0.36046(16) 0.0733(5) Uani d . 1 1
H H23A 1.1090 0.7380 0.2788 0.088 Uiso calc R 1 1
H H23B 1.1879 0.7580 0.4023 0.088 Uiso calc R 1 1

loop_
_atom_site_aniso_label
_atom_site_aniso_U_11
_atom_site_aniso_U_22
_atom_site_aniso_U_33
_atom_site_aniso_U_12
_atom_site_aniso_U_13
_atom_site_aniso_U_23
O3 0.0526(5) 0.0503(6) 0.0454(5) 0.0114(4) -0.0014(4) -0.0040(4)
C2 0.0437(7) 0.0437(7) 0.0516(7) -0.0062(5) 0.0063(5) -0.0074(6)
C3 0.0411(7) 0.0383(7) 0.0464(7) 0.0002(5) -0.0004(5) -0.0005(5)
C4 0.0433(7) 0.0388(7) 0.0516(8) 0.0021(5) 0.0035(6) -0.0021(6)
O6 0.0705(7) 0.0564(6) 0.0450(5) 0.0185(5) 0.0066(5) -0.0004(4)
C6 0.0440(7) 0.0402(7) 0.0591(7) 0.0026(5) 0.0070(6) -0.0055(6)
C7 0.0466(7) 0.0495(8) 0.0475(8) -0.0036(6) 0.0022(6) -0.0048(6)
C8 0.0433(7) 0.0404(7) 0.0511(8) 0.0062(5) 0.0025(6) -0.0026(6)
C9 0.0503(7) 0.0435(7) 0.0464(7) 0.0011(6) 0.0063(6) -0.0006(6)
O1 0.0696(7) 0.0736(7) 0.0489(6) 0.0128(6) -0.0047(5) 0.0008(5)
N1 0.0522(6) 0.0453(6) 0.0472(6) 0.0026(5) 0.0087(5) -0.0012(5)
O4 0.0785(8) 0.0678(7) 0.0741(8) 0.0116(6) 0.0158(6) -0.0191(6)
O2 0.0882(8) 0.0531(7) 0.0777(8) 0.0008(6) 0.0135(6) -0.0180(5)
C14 0.0559(8) 0.0464(7) 0.0584(8) 0.0143(6) 0.0045(6) 0.0032(6)
C15 0.0514(8) 0.0526(8) 0.0593(9) -0.0098(7) 0.0114(6) -0.0127(7)
C16 0.0636(9) 0.0535(8) 0.0503(8) 0.0139(7) 0.0017(6) 0.0072(6)
C17 0.0499(8) 0.0516(8) 0.0510(8) 0.0085(6) 0.0041(6) -0.0037(6)
C18 0.0613(9) 0.0596(9) 0.0471(8) 0.0132(7) 0.0070(6) 0.0000(7)
C19 0.0688(10) 0.0562(9) 0.0672(10) -0.0113(7) 0.0190(8) -0.0057(7)
C20 0.0825(12) 0.1098(15) 0.0519(9) 0.0095(11) 0.0090(8) -0.0199(10)
C21 0.0969(13) 0.0463(9) 0.0784(12) -0.0018(8) 0.0191(10) -0.0012(8)
C22 0.0938(13) 0.0686(10) 0.0565(9) 0.0241(9) 0.0272(8) 0.0052(8)
C23 0.0868(12) 0.0658(10) 0.0699(10) 0.0166(9) 0.0282(9) -0.0022(8)

loop_
_atom_type_symbol
_atom_type_description
_atom_type_scat_dispersion_real
_atom_type_scat_dispersion_imag
_atom_type_scat_source
C C 0.0033 0.0016 'International Tables Vol C Tables 4.2.6.8 and 6.1.1.4'
H H 0.0000 0.0000 'International Tables Vol C Tables 4.2.6.8 and 6.1.1.4'
N N 0.0061 0.0033 'International Tables Vol C Tables 4.2.6.8 and 6.1.1.4'
O O 0.0106 0.0060 'International Tables Vol C Tables 4.2.6.8 and 6.1.1.4'

loop_
_geom_angle_atom_site_label_1
_geom_angle_atom_site_label_2
_geom_angle_atom_site_label_3
_geom_angle
C3 O3 C7 123.44(11)
C6 C2 C7 119.27(12)
C6 C2 C15 118.31(13)
C7 C2 C15 122.42(13)
O3 C3 C8 116.89(11)
O3 C3 C4 120.08(11)
C8 C3 C4 123.03(12)
C3 C4 C14 117.59(12)
C3 C4 C6 117.62(12)
C14 C4 C6 124.79(12)
C9 O6 C17 118.54(11)
C2 C6 C4 122.96(13)
C2 C6 H6 118.5
C4 C6 H6 118.5
O1 C7 O3 115.23(12)
O1 C7 C2 128.14(13)
O3 C7 C2 116.62(12)
C3 C8 C9 117.81(12)
C3 C8 H8 121.1
C9 C8 H8 121.1
O6 C9 C8 124.29(12)
O6 C9 C16 115.06(12)
C8 C9 C16 120.65(12)
C19 N1 C22 108.32(12)
C19 N1 C18 113.20(11)
C22 N1 C18 111.54(11)
C23 O2 C21 109.50(12)
C16 C14 C4 120.67(13)
C16 C14 H14 119.7
C4 C14 H14 119.7
O4 C15 C20 120.38(14)
O4 C15 C2 118.38(14)
C20 C15 C2 121.24(14)
C14 C16 C9 120.22(13)
C14 C16 H16 119.9
C9 C16 H16 119.9
O6 C17 C18 106.06(11)
O6 C17 H17A 110.5
C18 C17 H17A 110.5
O6 C17 H17B 110.5
C18 C17 H17B 110.5
H17A C17 H17B 108.7
N1 C18 C17 111.25(11)
N1 C18 H18A 109.4
C17 C18 H18A 109.4
N1 C18 H18B 109.4
C17 C18 H18B 109.4
H18A C18 H18B 108.0
N1 C19 C21 110.06(13)
N1 C19 H19A 109.6
C21 C19 H19A 109.6
N1 C19 H19B 109.6
C21 C19 H19B 109.6
H19A C19 H19B 108.2
C15 C20 H20A 109.5
C15 C20 H20B 109.5
H20A C20 H20B 109.5
C15 C20 H20C 109.5
H20A C20 H20C 109.5
H20B C20 H20C 109.5
O2 C21 C19 111.09(15)
O2 C21 H21A 109.4
C19 C21 H21A 109.4
O2 C21 H21B 109.4
C19 C21 H21B 109.4
H21A C21 H21B 108.0
N1 C22 C23 109.95(14)
N1 C22 H22A 109.7
C23 C22 H22A 109.7
N1 C22 H22B 109.7
C23 C22 H22B 109.7
H22A C22 H22B 108.2
O2 C23 C22 112.45(14)
O2 C23 H23A 109.1
C22 C23 H23A 109.1
O2 C23 H23B 109.1
C22 C23 H23B 109.1
H23A C23 H23B 107.8

loop_
_geom_bond_atom_site_label_1
_geom_bond_atom_site_label_2
_geom_bond_distance
O3 C3 1.3714(15)
O3 C7 1.3898(16)
C2 C6 1.351(2)
C2 C7 1.4603(19)
C2 C15 1.4979(19)
C3 C8 1.3780(18)
C3 C4 1.3978(18)
C4 C14 1.404(2)
C4 C6 1.4195(19)
O6 C9 1.3502(16)
O6 C17 1.4388(16)
C6 H6 0.9300
C7 O1 1.1991(17)
C8 C9 1.3888(19)
C8 H8 0.9300
C9 C16 1.4053(19)
N1 C19 1.4519(19)
N1 C22 1.4555(19)
N1 C18 1.4571(17)
O4 C15 1.2184(18)
O2 C23 1.408(2)
O2 C21 1.418(2)
C14 C16 1.365(2)
C14 H14 0.9300
C15 C20 1.488(2)
C16 H16 0.9300
C17 C18 1.5003(19)
C17 H17A 0.9700
C17 H17B 0.9700
C18 H18A 0.9700
C18 H18B 0.9700
C19 C21 1.509(2)
C19 H19A 0.9700
C19 H19B 0.9700
C20 H20A 0.9600
C20 H20B 0.9600
C20 H20C 0.9600
C21 H21A 0.9700
C21 H21B 0.9700
C22 C23 1.509(2)
C22 H22A 0.9700
C22 H22B 0.9700
C23 H23A 0.9700
C23 H23B 0.9700

loop_
_geom_hbond_atom_site_label_D
_geom_hbond_atom_site_label_H
_geom_hbond_atom_site_label_A
_geom_hbond_site_symmetry_A
_geom_hbond_distance_DH
_geom_hbond_distance_HA
_geom_hbond_distance_DA
_geom_hbond_angle_DHA
C17 H17A O4 3_677 0.97 2.60 3.383(2) 138
C17 H17B O1 3_777 0.97 2.46 3.4136(19) 167
C18 H18B O1 1_554 0.97 2.68 3.459(2) 137

loop_
_geom_torsion_atom_site_label_1
_geom_torsion_atom_site_label_2
_geom_torsion_atom_site_label_3
_geom_torsion_atom_site_label_4
_geom_torsion
C7 O3 C3 C8 179.24(11)
C7 O3 C3 C4 -1.41(19)
O3 C3 C4 C14 -179.79(12)
C8 C3 C4 C14 -0.5(2)
O3 C3 C4 C6 0.20(19)
C8 C3 C4 C6 179.51(12)
C7 C2 C6 C4 -0.6(2)
C15 C2 C6 C4 179.04(11)
C3 C4 C6 C2 0.8(2)
C14 C4 C6 C2 -179.25(13)
C3 O3 C7 O1 -179.41(12)
C3 O3 C7 C2 1.58(18)
C6 C2 C7 O1 -179.44(14)
C15 C2 C7 O1 1.0(2)
C6 C2 C7 O3 -0.59(18)
C15 C2 C7 O3 179.84(11)
O3 C3 C8 C9 178.49(11)
C4 C3 C8 C9 -0.8(2)
C17 O6 C9 C8 5.1(2)
C17 O6 C9 C16 -174.15(12)
C3 C8 C9 O6 -177.39(12)
C3 C8 C9 C16 1.9(2)
C3 C4 C14 C16 0.8(2)
C6 C4 C14 C16 -179.21(13)
C6 C2 C15 O4 4.1(2)
C7 C2 C15 O4 -176.30(13)
C6 C2 C15 C20 -175.74(14)
C7 C2 C15 C20 3.8(2)
C4 C14 C16 C9 0.2(2)
O6 C9 C16 C14 177.72(14)
C8 C9 C16 C14 -1.6(2)
C9 O6 C17 C18 171.99(12)
C19 N1 C18 C17 74.45(16)
C22 N1 C18 C17 -163.10(14)
O6 C17 C18 N1 179.07(11)
C22 N1 C19 C21 58.51(18)
C18 N1 C19 C21 -177.26(13)
C23 O2 C21 C19 57.98(19)
N1 C19 C21 O2 -59.95(19)
C19 N1 C22 C23 -57.02(18)
C18 N1 C22 C23 177.77(14)
C21 O2 C23 C22 -57.3(2)
N1 C22 C23 O2 57.8(2)

_cod_database_fobs_code 1549983
